data_4318577
loop_
_publ_author_name
'Nikki L. Edleman'
'Anchuan Wang'
'John A. Belot'
'Andrew W. Metz'
'Jason R. Babcock'
'Amber M. Kawaoka'
'Jun Ni'
'Matthew V. Metz'
'Christine J. Flaschenriem'
'Charlotte L. Stern'
'Louise M. Liable-Sands'
'Arnold L. Rheingold'
'Paul R. Markworth'
'Robert P. H. Chang'
'Michael P. Chudzik'
'Carl R. Kannewurf'
'Tobin J. Marks'

_publ_section_title
;
 Synthesis and Characterization of Volatile, Fluorine-Free \b-Ketoiminate
 Lanthanide MOCVD Precursors and Their Implementation in Low-Temperature
 Growth of Epitaxial CeO2 Buffer Layers for Superconducting Electronics
;
_journal_name_full 'Inorganic Chemistry'
_journal_page_first 5005
_journal_page_last 5023
_journal_paper_doi 10.1021/ic020299h
_journal_volume 41
_journal_year 2002
_chemical_formula_sum 'C36 H66 Er N3 O6'
_chemical_formula_weight 804.18
_chemical_name_common 'complex 10, Er(tBuEtMe)3'
_chemical_name_systematic
;

  ?

;
_space_group_IT_number 14
_symmetry_cell_setting monoclinic
_symmetry_space_group_name_Hall '-P 2ybc'
_symmetry_space_group_name_H-M 'P 1 21/c 1'
_atom_sites_solution_hydrogens geom
_atom_sites_solution_primary direct
_atom_sites_solution_secondary difmap
_audit_creation_method SHELXL-97
_cell_angle_alpha 90.00
_cell_angle_beta 91.3530(10)
_cell_angle_gamma 90.00
_cell_formula_units_Z 4
_cell_length_a 21.0002(12)
_cell_length_b 9.8643(6)
_cell_length_c 19.3381(11)
_cell_measurement_temperature 153(2)
_cell_volume 4004.8(4)
_computing_cell_refinement 'Bruker SMART'
_computing_data_collection 'Bruker SMART'
_computing_data_reduction 'Bruker SHELXTL'
_computing_molecular_graphics 'Bruker SHELXTL'
_computing_publication_material 'Bruker SHELXTL'
_computing_structure_refinement 'SHELXL-97 (Sheldrick, 1997)'
_computing_structure_solution 'SHELXS-97 (Sheldrick, 1990)'
_diffrn_ambient_temperature 153(2)
_diffrn_measured_fraction_theta_full 0.963
_diffrn_measured_fraction_theta_max 0.963
_diffrn_measurement_device_type 'CCD area detector'
_diffrn_measurement_method 'phi and omega scans'
_diffrn_radiation_monochromator graphite
_diffrn_radiation_source 'fine-focus sealed tube'
_diffrn_radiation_type MoK\a
_diffrn_radiation_wavelength 0.71073
_diffrn_reflns_av_R_equivalents 0.0312
_diffrn_reflns_av_sigmaI/netI 0.0286
_diffrn_reflns_limit_h_max 26
_diffrn_reflns_limit_h_min -27
_diffrn_reflns_limit_k_max 12
_diffrn_reflns_limit_k_min -13
_diffrn_reflns_limit_l_max 25
_diffrn_reflns_limit_l_min -24
_diffrn_reflns_number 35724
_diffrn_reflns_theta_full 28.34
_diffrn_reflns_theta_max 28.34
_diffrn_reflns_theta_min 0.97
_exptl_absorpt_coefficient_mu 2.138
_exptl_absorpt_correction_type none
_exptl_crystal_colour colorless
_exptl_crystal_density_diffrn 1.334
_exptl_crystal_density_method 'not measured'
_exptl_crystal_description 'cut cube to'
_exptl_crystal_F_000 1676
_refine_diff_density_max 2.342
_refine_diff_density_min -0.605
_refine_diff_density_rms 0.092
_refine_ls_extinction_method none
_refine_ls_goodness_of_fit_ref 1.049
_refine_ls_hydrogen_treatment mixed
_refine_ls_matrix_type full
_refine_ls_number_parameters 415
_refine_ls_number_reflns 9618
_refine_ls_number_restraints 0
_refine_ls_restrained_S_all 1.049
_refine_ls_R_factor_all 0.0358
_refine_ls_R_factor_gt 0.0269
_refine_ls_shift/su_max 0.006
_refine_ls_shift/su_mean 0.000
_refine_ls_structure_factor_coef Fsqd
_refine_ls_weighting_details 'calc w=1/[\s^2^(Fo^2^)+(0.0410P)^2^+0.0000P] where P=(Fo^2^+2Fc^2^)/3'
_refine_ls_weighting_scheme calc
_refine_ls_wR_factor_gt 0.0649
_refine_ls_wR_factor_ref 0.0683
_reflns_number_gt 8090
_reflns_number_total 9618
_reflns_threshold_expression >2sigma(I)
_cod_data_source_file ic020299h_4.cif
_cod_data_source_block C36H66ErN3O6
_cod_depositor_comments
;
The following automatic conversions were performed:

'_symmetry_cell_setting' value 'Monoclinic' changed to 'monoclinic'
according to the built-in table from CIF Core dictionary named
'cif_core.dic' version 2.4.1 from 2010-06-29.

Automatic conversion script
Id: cif_fix_values 1646 2011-03-28 12:23:43Z adriana 
;
_cod_database_code 4318577

loop_
_symmetry_equiv_pos_as_xyz
'x, y, z'
'-x, y+1/2, -z+1/2'
'-x, -y, -z'
'x, -y-1/2, z-1/2'

loop_
_atom_site_label
_atom_site_type_symbol
_atom_site_fract_x
_atom_site_fract_y
_atom_site_fract_z
_atom_site_U_iso_or_equiv
_atom_site_adp_type
_atom_site_occupancy
_atom_site_symmetry_multiplicity
_atom_site_calc_flag
_atom_site_refinement_flags
_atom_site_disorder_assembly
_atom_site_disorder_group
Er1 Er 0.743713(5) 0.980492(10) 0.456245(5) 0.01905(4) Uani 1 1 d . . .
O1A O 0.80716(8) 0.82434(17) 0.41687(9) 0.0255(4) Uani 1 1 d . . .
O8A O 0.91357(9) 1.1368(2) 0.60164(9) 0.0341(4) Uani 1 1 d . . .
N5A N 0.85695(9) 1.0756(2) 0.46566(10) 0.0227(4) Uani 1 1 d . . .
C2A C 0.86561(11) 0.8009(2) 0.40025(12) 0.0229(5) Uani 1 1 d . . .
C3A C 0.91411(11) 0.8929(2) 0.41040(12) 0.0239(5) Uani 1 1 d . . .
H3AA H 0.9551 0.8657 0.3961 0.029 Uiso 1 1 calc R . .
C4A C 0.90940(12) 1.0265(2) 0.44043(13) 0.0228(5) Uani 1 1 d . . .
C6A C 0.85942(12) 1.2105(2) 0.49820(13) 0.0273(5) Uani 1 1 d . . .
H6AA H 0.8231 1.2657 0.4808 0.033 Uiso 1 1 calc R . .
H6AB H 0.8993 1.2569 0.4854 0.033 Uiso 1 1 calc R . .
C7A C 0.85681(12) 1.1997(3) 0.57621(14) 0.0297(6) Uani 1 1 d . . .
H7AA H 0.8527 1.2912 0.5967 0.036 Uiso 1 1 calc R . .
H7AB H 0.8193 1.1453 0.5893 0.036 Uiso 1 1 calc R . .
C9A C 0.91086(15) 1.1067(3) 0.67333(14) 0.0415(7) Uani 1 1 d . . .
H9AA H 0.9509 1.0641 0.6888 0.062 Uiso 1 1 calc R . .
H9AB H 0.8754 1.0446 0.6814 0.062 Uiso 1 1 calc R . .
H9AC H 0.9045 1.1907 0.6993 0.062 Uiso 1 1 calc R . .
C10A C 0.87637(12) 0.6598(3) 0.36916(14) 0.0284(5) Uani 1 1 d . . .
C11A C 0.86141(17) 0.5543(3) 0.42449(18) 0.0482(8) Uani 1 1 d . . .
H11A H 0.8916 0.5641 0.4636 0.072 Uiso 1 1 calc R . .
H11B H 0.8651 0.4632 0.4048 0.072 Uiso 1 1 calc R . .
H11C H 0.8179 0.5682 0.4404 0.072 Uiso 1 1 calc R . .
C12A C 0.94380(13) 0.6374(3) 0.34336(17) 0.0410(7) Uani 1 1 d . . .
H12A H 0.9745 0.6473 0.3820 0.061 Uiso 1 1 calc R . .
H12B H 0.9531 0.7044 0.3076 0.061 Uiso 1 1 calc R . .
H12C H 0.9471 0.5460 0.3239 0.061 Uiso 1 1 calc R . .
C13A C 0.82841(14) 0.6430(3) 0.30810(16) 0.0428(7) Uani 1 1 d . . .
H13A H 0.8375 0.7101 0.2723 0.064 Uiso 1 1 calc R . .
H13B H 0.7851 0.6566 0.3244 0.064 Uiso 1 1 calc R . .
H13C H 0.8322 0.5516 0.2888 0.064 Uiso 1 1 calc R . .
C14A C 0.97165(11) 1.1068(3) 0.43705(13) 0.0275(5) Uani 1 1 d . . .
H14A H 0.9771 1.1624 0.4794 0.033 Uiso 1 1 calc R . .
H14B H 1.0080 1.0432 0.4351 0.033 Uiso 1 1 calc R . .
C15A C 0.97158(13) 1.1991(3) 0.37360(15) 0.0386(7) Uani 1 1 d . . .
H15A H 1.0119 1.2490 0.3724 0.058 Uiso 1 1 calc R . .
H15B H 0.9362 1.2635 0.3761 0.058 Uiso 1 1 calc R . .
H15C H 0.9667 1.1441 0.3316 0.058 Uiso 1 1 calc R . .
O1B O 0.71270(8) 1.17975(17) 0.49374(8) 0.0245(4) Uani 1 1 d . . .
O8B O 0.83562(10) 0.9824(2) 0.21089(11) 0.0368(5) Uani 1 1 d . . .
N5B N 0.73967(9) 1.1201(2) 0.35221(10) 0.0221(4) Uani 1 1 d . . .
C2B C 0.69770(11) 1.2979(2) 0.46876(12) 0.0229(5) Uani 1 1 d . . .
C3B C 0.70326(12) 1.3321(3) 0.40061(13) 0.0264(5) Uani 1 1 d . . .
H3BA H 0.6944 1.4240 0.3891 0.032 Uiso 1 1 calc R . .
C4B C 0.72087(11) 1.2460(3) 0.34432(12) 0.0241(5) Uani 1 1 d . . .
C6B C 0.75464(12) 1.0410(3) 0.28971(12) 0.0245(5) Uani 1 1 d . . .
H6BA H 0.7271 1.0714 0.2505 0.029 Uiso 1 1 calc R . .
H6BB H 0.7459 0.9438 0.2980 0.029 Uiso 1 1 calc R . .
C7B C 0.82408(12) 1.0590(3) 0.27150(12) 0.0276(5) Uani 1 1 d . . .
H7BA H 0.8333 1.1560 0.2632 0.033 Uiso 1 1 calc R . .
H7BB H 0.8520 1.0269 0.3101 0.033 Uiso 1 1 calc R . .
C9B C 0.90111(14) 0.9770(3) 0.19638(18) 0.0407(7) Uani 1 1 d . . .
H9BA H 0.9073 0.9229 0.1545 0.061 Uiso 1 1 calc R . .
H9BB H 0.9244 0.9351 0.2354 0.061 Uiso 1 1 calc R . .
H9BC H 0.9172 1.0690 0.1891 0.061 Uiso 1 1 calc R . .
C10B C 0.67126(12) 1.3985(3) 0.52165(13) 0.0286(5) Uani 1 1 d . . .
C11B C 0.65836(18) 1.5397(3) 0.49210(17) 0.0471(8) Uani 1 1 d . . .
H11D H 0.6418 1.5984 0.5284 0.071 Uiso 1 1 calc R . .
H11E H 0.6270 1.5334 0.4539 0.071 Uiso 1 1 calc R . .
H11F H 0.6981 1.5781 0.4750 0.071 Uiso 1 1 calc R . .
C12B C 0.71913(15) 1.4123(3) 0.58254(15) 0.0449(8) Uani 1 1 d . . .
H12D H 0.7026 1.4765 0.6164 0.067 Uiso 1 1 calc R . .
H12E H 0.7599 1.4455 0.5656 0.067 Uiso 1 1 calc R . .
H12F H 0.7255 1.3236 0.6045 0.067 Uiso 1 1 calc R . .
C13B C 0.60895(15) 1.3387(3) 0.54776(18) 0.0510(8) Uani 1 1 d . . .
H13D H 0.5907 1.4004 0.5817 0.076 Uiso 1 1 calc R . .
H13E H 0.6175 1.2507 0.5695 0.076 Uiso 1 1 calc R . .
H13F H 0.5788 1.3269 0.5088 0.076 Uiso 1 1 calc R . .
C14B C 0.71118(12) 1.3130(3) 0.27378(12) 0.0287(5) Uani 1 1 d . . .
H14C H 0.7387 1.2685 0.2396 0.034 Uiso 1 1 calc R . .
H14D H 0.7235 1.4098 0.2768 0.034 Uiso 1 1 calc R . .
C15B C 0.64119(13) 1.3015(3) 0.24991(14) 0.0358(6) Uani 1 1 d . . .
H15D H 0.6354 1.3452 0.2047 0.054 Uiso 1 1 calc R . .
H15E H 0.6141 1.3462 0.2836 0.054 Uiso 1 1 calc R . .
H15F H 0.6294 1.2056 0.2462 0.054 Uiso 1 1 calc R . .
O1C O 0.67114(8) 0.87475(18) 0.39286(8) 0.0271(4) Uani 1 1 d . . .
O8C O 0.78368(8) 0.89044(19) 0.56860(9) 0.0302(4) Uani 1 1 d . . .
N5C N 0.65820(10) 0.9193(2) 0.53404(10) 0.0243(4) Uani 1 1 d . . .
C2C C 0.61163(11) 0.8426(2) 0.39466(13) 0.0238(5) Uani 1 1 d . . .
C3C C 0.57604(12) 0.8510(3) 0.45287(13) 0.0276(5) Uani 1 1 d . . .
H3CA H 0.5320 0.8304 0.4479 0.033 Uiso 1 1 calc R . .
C4C C 0.59892(12) 0.8879(3) 0.52042(13) 0.0268(5) Uani 1 1 d . . .
C6C C 0.68010(13) 0.9454(3) 0.60527(13) 0.0308(6) Uani 1 1 d . . .
H6CA H 0.6460 0.9225 0.6378 0.037 Uiso 1 1 calc R . .
H6CB H 0.6908 1.0425 0.6111 0.037 Uiso 1 1 calc R . .
C7C C 0.73811(13) 0.8594(3) 0.62039(13) 0.0335(6) Uani 1 1 d . . .
H7CA H 0.7560 0.8802 0.6670 0.040 Uiso 1 1 calc R . .
H7CB H 0.7268 0.7620 0.6186 0.040 Uiso 1 1 calc R . .
C9C C 0.84112(14) 0.8118(3) 0.57714(14) 0.0373(7) Uani 1 1 d . . .
H9CA H 0.8473 0.7875 0.6260 0.056 Uiso 1 1 calc R . .
H9CB H 0.8776 0.8653 0.5620 0.056 Uiso 1 1 calc R . .
H9CC H 0.8376 0.7291 0.5492 0.056 Uiso 1 1 calc R . .
C10C C 0.58246(12) 0.7976(3) 0.32494(13) 0.0269(5) Uani 1 1 d . . .
C11C C 0.62838(14) 0.7003(3) 0.28996(15) 0.0383(7) Uani 1 1 d . . .
H11G H 0.6701 0.7438 0.2861 0.057 Uiso 1 1 calc R . .
H11H H 0.6116 0.6772 0.2437 0.057 Uiso 1 1 calc R . .
H11I H 0.6328 0.6175 0.3177 0.057 Uiso 1 1 calc R . .
C12C C 0.57445(15) 0.9274(3) 0.28122(15) 0.0419(7) Uani 1 1 d . . .
H12G H 0.6158 0.9726 0.2775 0.063 Uiso 1 1 calc R . .
H12H H 0.5444 0.9885 0.3035 0.063 Uiso 1 1 calc R . .
H12I H 0.5581 0.9035 0.2349 0.063 Uiso 1 1 calc R . .
C13C C 0.51770(14) 0.7284(4) 0.33046(16) 0.0474(8) Uani 1 1 d . . .
H13G H 0.5223 0.6459 0.3584 0.071 Uiso 1 1 calc R . .
H13H H 0.5015 0.7047 0.2841 0.071 Uiso 1 1 calc R . .
H13I H 0.4878 0.7902 0.3525 0.071 Uiso 1 1 calc R . .
C14C C 0.54763(14) 0.8828(3) 0.57489(15) 0.0403(7) Uani 1 1 d . . .
H14E H 0.5596 0.9451 0.6132 0.048 Uiso 1 1 calc R . .
H14F H 0.5069 0.9153 0.5540 0.048 Uiso 1 1 calc R . .
C15C C 0.53809(16) 0.7441(4) 0.60355(16) 0.0502(8) Uani 1 1 d . . .
H15G H 0.5045 0.7466 0.6378 0.075 Uiso 1 1 calc R . .
H15H H 0.5779 0.7124 0.6256 0.075 Uiso 1 1 calc R . .
H15I H 0.5257 0.6820 0.5660 0.075 Uiso 1 1 calc R . .

loop_
_atom_site_aniso_label
_atom_site_aniso_U_11
_atom_site_aniso_U_22
_atom_site_aniso_U_33
_atom_site_aniso_U_23
_atom_site_aniso_U_13
_atom_site_aniso_U_12
Er1 0.01949(6) 0.02007(6) 0.01759(6) 0.00054(4) 0.00021(4) 0.00024(4)
O1A 0.0209(8) 0.0231(9) 0.0326(9) -0.0045(7) 0.0011(7) 0.0000(7)
O8A 0.0311(10) 0.0418(12) 0.0292(10) 0.0007(8) -0.0011(8) 0.0073(8)
N5A 0.0253(10) 0.0189(10) 0.0237(10) 0.0017(8) -0.0029(8) -0.0009(8)
C2A 0.0253(12) 0.0210(12) 0.0225(12) 0.0014(9) -0.0010(9) 0.0031(9)
C3A 0.0205(11) 0.0260(12) 0.0251(12) 0.0014(10) 0.0007(10) 0.0025(9)
C4A 0.0229(12) 0.0226(12) 0.0225(12) 0.0040(9) -0.0041(10) -0.0015(9)
C6A 0.0241(12) 0.0202(12) 0.0375(14) -0.0007(10) -0.0039(11) 0.0003(9)
C7A 0.0258(13) 0.0259(13) 0.0373(15) -0.0096(11) -0.0011(11) 0.0011(10)
C9A 0.0482(18) 0.0472(18) 0.0292(15) -0.0003(13) 0.0015(13) 0.0041(14)
C10A 0.0272(13) 0.0214(12) 0.0370(14) -0.0030(10) 0.0055(11) 0.0022(10)
C11A 0.061(2) 0.0256(15) 0.058(2) 0.0050(14) 0.0193(17) 0.0067(14)
C12A 0.0344(15) 0.0320(16) 0.0569(19) -0.0110(13) 0.0077(14) 0.0057(12)
C13A 0.0401(16) 0.0362(16) 0.0518(18) -0.0213(14) -0.0038(14) -0.0019(13)
C14A 0.0203(12) 0.0259(13) 0.0362(14) 0.0011(10) -0.0023(10) -0.0010(10)
C15A 0.0326(15) 0.0358(16) 0.0476(17) 0.0117(13) 0.0043(13) -0.0068(12)
O1B 0.0289(9) 0.0238(9) 0.0206(8) 0.0025(7) 0.0010(7) 0.0025(7)
O8B 0.0271(10) 0.0515(13) 0.0320(11) -0.0129(8) 0.0058(8) 0.0003(8)
N5B 0.0221(10) 0.0252(10) 0.0188(10) 0.0010(8) -0.0004(8) -0.0003(8)
C2B 0.0210(11) 0.0209(12) 0.0267(12) 0.0009(9) -0.0002(9) 0.0016(9)
C3B 0.0294(13) 0.0222(13) 0.0275(13) 0.0050(10) 0.0008(10) 0.0023(10)
C4B 0.0205(11) 0.0287(13) 0.0232(12) 0.0060(10) 0.0003(9) -0.0015(9)
C6B 0.0250(12) 0.0285(13) 0.0199(11) 0.0001(9) 0.0015(9) 0.0007(10)
C7B 0.0264(12) 0.0339(14) 0.0225(12) -0.0001(10) 0.0029(10) -0.0005(11)
C9B 0.0300(15) 0.0463(18) 0.0464(18) -0.0075(13) 0.0109(13) 0.0038(12)
C10B 0.0332(14) 0.0241(13) 0.0285(13) -0.0002(10) 0.0027(11) 0.0073(10)
C11B 0.068(2) 0.0313(17) 0.0421(17) 0.0017(13) 0.0097(16) 0.0208(15)
C12B 0.060(2) 0.0400(18) 0.0342(16) -0.0151(13) -0.0068(14) 0.0155(15)
C13B 0.0445(18) 0.049(2) 0.061(2) -0.0038(16) 0.0230(16) 0.0064(15)
C14B 0.0336(14) 0.0292(13) 0.0231(12) 0.0085(10) 0.0003(11) -0.0013(10)
C15B 0.0366(15) 0.0375(16) 0.0330(15) 0.0136(12) -0.0074(12) -0.0011(12)
O1C 0.0220(9) 0.0345(10) 0.0251(9) -0.0031(7) 0.0034(7) -0.0061(7)
O8C 0.0332(10) 0.0318(10) 0.0256(9) 0.0073(7) -0.0002(8) 0.0034(8)
N5C 0.0291(11) 0.0226(11) 0.0214(10) -0.0004(8) 0.0043(8) -0.0005(8)
C2C 0.0222(12) 0.0200(12) 0.0290(13) 0.0016(9) -0.0011(10) 0.0018(9)
C3C 0.0198(12) 0.0321(14) 0.0310(13) -0.0003(10) 0.0020(10) 0.0015(10)
C4C 0.0281(13) 0.0232(12) 0.0296(13) 0.0007(10) 0.0098(10) 0.0039(10)
C6C 0.0361(14) 0.0373(15) 0.0193(12) -0.0038(10) 0.0079(11) -0.0053(12)
C7C 0.0400(15) 0.0385(16) 0.0221(13) 0.0050(11) -0.0001(11) -0.0063(12)
C9C 0.0393(16) 0.0418(17) 0.0304(14) 0.0070(12) -0.0068(12) 0.0092(13)
C10C 0.0249(12) 0.0286(13) 0.0271(13) -0.0005(10) -0.0009(10) -0.0019(10)
C11C 0.0406(16) 0.0392(16) 0.0349(15) -0.0122(12) -0.0060(13) 0.0061(13)
C12C 0.0519(18) 0.0395(17) 0.0336(15) 0.0044(13) -0.0116(13) 0.0053(14)
C13C 0.0343(16) 0.063(2) 0.0445(18) -0.0087(15) -0.0043(13) -0.0168(15)
C14C 0.0360(16) 0.0470(18) 0.0385(16) -0.0031(13) 0.0136(13) 0.0018(13)
C15C 0.0496(19) 0.061(2) 0.0406(17) 0.0073(15) 0.0151(15) -0.0061(16)

loop_
_atom_type_symbol
_atom_type_description
_atom_type_scat_dispersion_real
_atom_type_scat_dispersion_imag
_atom_type_scat_source
C C 0.0033 0.0016 'International Tables Vol C Tables 4.2.6.8 and 6.1.1.4'
H H 0.0000 0.0000 'International Tables Vol C Tables 4.2.6.8 and 6.1.1.4'
N N 0.0061 0.0033 'International Tables Vol C Tables 4.2.6.8 and 6.1.1.4'
O O 0.0106 0.0060 'International Tables Vol C Tables 4.2.6.8 and 6.1.1.4'
Er Er -0.2586 4.9576 'International Tables Vol C Tables 4.2.6.8 and 6.1.1.4'

loop_
_geom_angle_atom_site_label_1
_geom_angle_atom_site_label_2
_geom_angle_atom_site_label_3
_geom_angle
_geom_angle_site_symmetry_1
_geom_angle_site_symmetry_3
_geom_angle_publ_flag
O1A Er1 O1C 83.78(6) . . ?
O1A Er1 O1B 158.86(6) . . ?
O1C Er1 O1B 113.67(6) . . ?
O1A Er1 N5B 96.91(6) . . ?
O1C Er1 N5B 78.32(6) . . ?
O1B Er1 N5B 76.25(6) . . ?
O1A Er1 N5C 120.21(7) . . ?
O1C Er1 N5C 73.51(6) . . ?
O1B Er1 N5C 77.89(6) . . ?
N5B Er1 N5C 129.44(7) . . ?
O1A Er1 O8C 81.72(6) . . ?
O1C Er1 O8C 122.40(6) . . ?
O1B Er1 O8C 97.37(6) . . ?
N5B Er1 O8C 158.66(6) . . ?
N5C Er1 O8C 67.06(6) . . ?
O1A Er1 N5A 73.14(6) . . ?
O1C Er1 N5A 147.69(6) . . ?
O1B Er1 N5A 86.03(6) . . ?
N5B Er1 N5A 82.29(6) . . ?
N5C Er1 N5A 137.85(6) . . ?
O8C Er1 N5A 76.93(6) . . ?
C2A O1A Er1 143.18(15) . . ?
C9A O8A C7A 112.1(2) . . ?
C4A N5A C6A 118.2(2) . . ?
C4A N5A Er1 128.82(16) . . ?
C6A N5A Er1 112.65(14) . . ?
O1A C2A C3A 123.3(2) . . ?
O1A C2A C10A 114.1(2) . . ?
C3A C2A C10A 122.6(2) . . ?
C2A C3A C4A 127.0(2) . . ?
N5A C4A C3A 123.6(2) . . ?
N5A C4A C14A 123.5(2) . . ?
C3A C4A C14A 112.9(2) . . ?
N5A C6A C7A 111.1(2) . . ?
O8A C7A C6A 109.0(2) . . ?
C12A C10A C11A 109.7(2) . . ?
C12A C10A C2A 113.9(2) . . ?
C11A C10A C2A 107.9(2) . . ?
C12A C10A C13A 109.1(2) . . ?
C11A C10A C13A 108.7(2) . . ?
C2A C10A C13A 107.3(2) . . ?
C15A C14A C4A 111.0(2) . . ?
C2B O1B Er1 138.70(15) . . ?
C9B O8B C7B 111.7(2) . . ?
C4B N5B C6B 118.31(19) . . ?
C4B N5B Er1 129.47(16) . . ?
C6B N5B Er1 111.86(14) . . ?
O1B C2B C3B 123.7(2) . . ?
O1B C2B C10B 114.9(2) . . ?
C3B C2B C10B 121.4(2) . . ?
C2B C3B C4B 127.8(2) . . ?
N5B C4B C3B 123.7(2) . . ?
N5B C4B C14B 123.3(2) . . ?
C3B C4B C14B 112.9(2) . . ?
N5B C6B C7B 110.6(2) . . ?
O8B C7B C6B 108.2(2) . . ?
C11B C10B C13B 109.2(2) . . ?
C11B C10B C12B 108.2(2) . . ?
C13B C10B C12B 109.3(2) . . ?
C11B C10B C2B 113.8(2) . . ?
C13B C10B C2B 107.2(2) . . ?
C12B C10B C2B 109.1(2) . . ?
C4B C14B C15B 110.1(2) . . ?
C2C O1C Er1 139.58(15) . . ?
C7C O8C C9C 112.1(2) . . ?
C7C O8C Er1 118.12(14) . . ?
C9C O8C Er1 124.03(15) . . ?
C4C N5C C6C 120.6(2) . . ?
C4C N5C Er1 130.25(16) . . ?
C6C N5C Er1 108.45(15) . . ?
O1C C2C C3C 123.7(2) . . ?
O1C C2C C10C 114.5(2) . . ?
C3C C2C C10C 121.8(2) . . ?
C2C C3C C4C 126.1(2) . . ?
N5C C4C C3C 123.0(2) . . ?
N5C C4C C14C 123.7(2) . . ?
C3C C4C C14C 113.3(2) . . ?
N5C C6C C7C 108.6(2) . . ?
O8C C7C C6C 107.1(2) . . ?
C13C C10C C11C 108.8(2) . . ?
C13C C10C C2C 113.9(2) . . ?
C11C C10C C2C 109.1(2) . . ?
C13C C10C C12C 108.9(2) . . ?
C11C C10C C12C 109.9(2) . . ?
C2C C10C C12C 106.2(2) . . ?
C15C C14C C4C 112.9(2) . . ?

loop_
_geom_bond_atom_site_label_1
_geom_bond_atom_site_label_2
_geom_bond_distance
_geom_bond_site_symmetry_2
_geom_bond_publ_flag
Er1 O1A 2.1853(16) . ?
Er1 O1C 2.1965(16) . ?
Er1 O1B 2.1990(16) . ?
Er1 N5B 2.4379(19) . ?
Er1 N5C 2.445(2) . ?
Er1 O8C 2.4755(17) . ?
Er1 N5A 2.559(2) . ?
O1A C2A 1.297(3) . ?
O8A C9A 1.420(3) . ?
O8A C7A 1.421(3) . ?
N5A C4A 1.308(3) . ?
N5A C6A 1.473(3) . ?
C2A C3A 1.375(3) . ?
C2A C10A 1.534(3) . ?
C3A C4A 1.444(3) . ?
C4A C14A 1.531(3) . ?
C6A C7A 1.515(4) . ?
C10A C12A 1.529(4) . ?
C10A C11A 1.531(4) . ?
C10A C13A 1.543(4) . ?
C14A C15A 1.528(4) . ?
O1B C2B 1.297(3) . ?
O8B C9B 1.411(3) . ?
O8B C7B 1.420(3) . ?
N5B C4B 1.311(3) . ?
N5B C6B 1.479(3) . ?
C2B C3B 1.368(3) . ?
C2B C10B 1.538(3) . ?
C3B C4B 1.436(3) . ?
C4B C14B 1.526(3) . ?
C6B C7B 1.519(3) . ?
C10B C11B 1.528(4) . ?
C10B C13B 1.532(4) . ?
C10B C12B 1.536(4) . ?
C14B C15B 1.534(4) . ?
O1C C2C 1.291(3) . ?
O8C C7C 1.435(3) . ?
O8C C9C 1.440(3) . ?
N5C C4C 1.304(3) . ?
N5C C6C 1.465(3) . ?
C2C C3C 1.368(3) . ?
C2C C10C 1.533(3) . ?
C3C C4C 1.428(3) . ?
C4C C14C 1.525(3) . ?
C6C C7C 1.507(4) . ?
C10C C13C 1.528(4) . ?
C10C C11C 1.530(4) . ?
C10C C12C 1.541(4) . ?
C14C C15C 1.492(4) . ?
